data_7008537
loop_
_publ_author_name
'Wiecko, Michal'
'Girnt, Denise'
'Rast\"atter, Marcus'
'Panda, Tarun K.'
'Roesky, Peter W.'

_publ_section_title
;
 Zirconium complexes having a chiral phosphanylamide in the
 co-ordination sphere.
;
_journal_issue 12
_journal_name_full 'Dalton transactions (Cambridge, England : 2003)'
_journal_page_first 2147
_journal_page_last 2150
_journal_paper_doi 10.1039/b503956h
_journal_year 2005
_chemical_absolute_configuration rmad
_chemical_formula_sum 'C30 H29 Cl N P Zr'
_chemical_formula_weight 561.18
_chemical_name_systematic
;
?
;
_space_group_IT_number 4
_symmetry_cell_setting monoclinic
_symmetry_space_group_name_Hall 'P 2yb'
_symmetry_space_group_name_H-M 'P 1 21 1'
_atom_sites_solution_hydrogens geom
_atom_sites_solution_primary direct
_atom_sites_solution_secondary difmap
_audit_creation_method SHELXL-97
_cell_angle_alpha 90.00
_cell_angle_beta 94.583(4)
_cell_angle_gamma 90.00
_cell_formula_units_Z 2
_cell_length_a 8.6973(6)
_cell_length_b 10.8436(6)
_cell_length_c 13.5907(6)
_cell_measurement_temperature 173(2)
_cell_volume 1277.64(13)
_computing_molecular_graphics Diamond
_computing_structure_refinement 'SHELXL-97 (Sheldrick, 1997)'
_computing_structure_solution 'SHELXS-97 (Sheldrick, 1990)'
_diffrn_ambient_temperature 173(2)
_diffrn_measured_fraction_theta_full 0.704
_diffrn_measured_fraction_theta_max 0.704
_diffrn_measurement_device_type 'CCD DETECTOR KM4CCD/SAPPHIRE'
_diffrn_measurement_method 'area detector'
_diffrn_radiation_monochromator graphite
_diffrn_radiation_source 'fine-focus sealed tube'
_diffrn_radiation_type MoK\a
_diffrn_radiation_wavelength 0.71073
_diffrn_reflns_av_R_equivalents 0.0263
_diffrn_reflns_av_sigmaI/netI 0.0222
_diffrn_reflns_limit_h_max 8
_diffrn_reflns_limit_h_min -11
_diffrn_reflns_limit_k_max 13
_diffrn_reflns_limit_k_min -14
_diffrn_reflns_limit_l_max 17
_diffrn_reflns_limit_l_min -19
_diffrn_reflns_number 9926
_diffrn_reflns_theta_full 31.54
_diffrn_reflns_theta_max 31.54
_diffrn_reflns_theta_min 4.12
_exptl_absorpt_coefficient_mu 0.617
_exptl_absorpt_correction_type none
_exptl_crystal_colour colorless
_exptl_crystal_density_diffrn 1.459
_exptl_crystal_density_method 'not measured'
_exptl_crystal_description plates
_exptl_crystal_F_000 576
_exptl_crystal_size_max .16
_exptl_crystal_size_mid .12
_exptl_crystal_size_min .10
_refine_diff_density_max 0.336
_refine_diff_density_min -0.365
_refine_diff_density_rms 0.043
_refine_ls_abs_structure_details 'Flack H D (1983), Acta Cryst. A39, 876-881'
_refine_ls_abs_structure_Flack -0.03(2)
_refine_ls_extinction_method none
_refine_ls_goodness_of_fit_ref 1.047
_refine_ls_hydrogen_treatment mixed
_refine_ls_matrix_type full
_refine_ls_number_parameters 308
_refine_ls_number_reflns 5472
_refine_ls_number_restraints 1
_refine_ls_restrained_S_all 1.047
_refine_ls_R_factor_all 0.0214
_refine_ls_R_factor_gt 0.0205
_refine_ls_shift/su_max 0.001
_refine_ls_shift/su_mean 0.000
_refine_ls_structure_factor_coef Fsqd
_refine_ls_weighting_details 'calc w=1/[\s^2^(Fo^2^)+(0.0291P)^2^+0.2761P] where P=(Fo^2^+2Fc^2^)/3'
_refine_ls_weighting_scheme calc
_refine_ls_wR_factor_gt 0.0517
_refine_ls_wR_factor_ref 0.0526
_reflns_number_gt 5319
_reflns_number_total 5472
_reflns_threshold_expression >2sigma(I)
_cod_data_source_file b503956h.txt
_cod_data_source_block 4a
_cod_original_cell_volume 1277.65(13)
_cod_original_sg_symbol_H-M P2(1)
_cod_database_code 7008537

loop_
_symmetry_equiv_pos_as_xyz
'x, y, z'
'-x, y+1/2, -z'

loop_
_atom_site_label
_atom_site_type_symbol
_atom_site_fract_x
_atom_site_fract_y
_atom_site_fract_z
_atom_site_U_iso_or_equiv
_atom_site_adp_type
_atom_site_occupancy
_atom_site_symmetry_multiplicity
_atom_site_calc_flag
_atom_site_refinement_flags
_atom_site_disorder_assembly
_atom_site_disorder_group
Zr1 Zr 0.300011(16) -0.737877(14) 0.120829(10) 0.02299(5) Uani 1 1 d . . .
Cl1 Cl 0.54380(5) -0.75044(6) 0.03031(3) 0.03865(12) Uani 1 1 d . . .
N1 N 0.43220(16) -0.61398(15) 0.22323(10) 0.0225(3) Uani 1 1 d . . .
P1 P 0.27770(5) -0.60710(4) 0.28375(3) 0.02163(9) Uani 1 1 d . . .
C100 C 0.5748(2) -0.54420(17) 0.25268(13) 0.0264(4) Uani 1 1 d . . .
H100 H 0.5447 -0.4735 0.2943 0.032 Uiso 1 1 calc R . .
C1 C 0.1939(2) -0.45308(16) 0.28206(13) 0.0251(4) Uani 1 1 d . . .
C2 C 0.0494(2) -0.43812(18) 0.31720(14) 0.0302(4) Uani 1 1 d . . .
H2 H -0.0003 -0.5065 0.3447 0.036 Uiso 1 1 calc R . .
C3 C -0.0233(2) -0.3235(2) 0.31230(15) 0.0360(4) Uani 1 1 d . . .
H3 H -0.1213 -0.3133 0.3376 0.043 Uiso 1 1 calc R . .
C4 C 0.0472(3) -0.2254(2) 0.27085(15) 0.0423(5) Uani 1 1 d . . .
H4 H -0.0025 -0.1473 0.2676 0.051 Uiso 1 1 calc R . .
C5 C 0.1893(2) -0.2385(3) 0.23380(15) 0.0417(4) Uani 1 1 d . . .
H5 H 0.2372 -0.1701 0.2049 0.050 Uiso 1 1 calc R . .
C6 C 0.2620(2) -0.35293(18) 0.23909(15) 0.0324(4) Uani 1 1 d . . .
H6 H 0.3594 -0.3626 0.2130 0.039 Uiso 1 1 calc R . .
C7 C 0.32539(19) -0.63777(16) 0.41582(13) 0.0244(3) Uani 1 1 d . . .
C8 C 0.2768(2) -0.56263(19) 0.49041(15) 0.0329(4) Uani 1 1 d . . .
H8 H 0.2130 -0.4933 0.4740 0.039 Uiso 1 1 calc R . .
C9 C 0.3214(3) -0.5887(2) 0.58901(15) 0.0415(5) Uani 1 1 d . . .
H9 H 0.2860 -0.5377 0.6394 0.050 Uiso 1 1 calc R . .
C10 C 0.4154(3) -0.6870(2) 0.61414(15) 0.0403(5) Uani 1 1 d . . .
H10 H 0.4463 -0.7034 0.6815 0.048 Uiso 1 1 calc R . .
C11 C 0.4648(2) -0.76160(19) 0.54128(15) 0.0370(5) Uani 1 1 d . . .
H11 H 0.5302 -0.8298 0.5583 0.044 Uiso 1 1 calc R . .
C12 C 0.41946(19) -0.7377(2) 0.44261(12) 0.0305(3) Uani 1 1 d . . .
H12 H 0.4533 -0.7905 0.3929 0.037 Uiso 1 1 calc R . .
C13 C 0.6906(2) -0.62069(19) 0.31558(13) 0.0286(4) Uani 1 1 d . . .
C14 C 0.7321(3) -0.5856(2) 0.41257(16) 0.0404(5) Uani 1 1 d . . .
H14 H 0.6862 -0.5149 0.4393 0.049 Uiso 1 1 calc R . .
C15 C 0.8402(3) -0.6535(3) 0.47045(18) 0.0547(7) Uani 1 1 d . . .
H15 H 0.8686 -0.6285 0.5364 0.066 Uiso 1 1 calc R . .
C16 C 0.9059(3) -0.7558(3) 0.43327(19) 0.0567(8) Uani 1 1 d . . .
H16 H 0.9795 -0.8021 0.4733 0.068 Uiso 1 1 calc R . .
C17 C 0.8654(3) -0.7919(3) 0.3373(2) 0.0510(6) Uani 1 1 d . . .
H17 H 0.9118 -0.8629 0.3114 0.061 Uiso 1 1 calc R . .
C18 C 0.7572(2) -0.7251(3) 0.27841(15) 0.0382(5) Uani 1 1 d . . .
H18 H 0.7290 -0.7510 0.2127 0.046 Uiso 1 1 calc R . .
C19 C 0.6454(2) -0.4895(2) 0.16324(15) 0.0340(4) Uani 1 1 d . . .
H19A H 0.5686 -0.4384 0.1257 0.051 Uiso 1 1 calc R . .
H19B H 0.6783 -0.5563 0.1211 0.051 Uiso 1 1 calc R . .
H19C H 0.7348 -0.4388 0.1854 0.051 Uiso 1 1 calc R . .
C20 C 0.3919(2) -0.92544(19) 0.22072(16) 0.0350(4) Uani 1 1 d . . .
H20 H 0.4856 -0.9168 0.2611 0.042 Uiso 1 1 calc R . .
C21 C 0.2441(3) -0.89982(18) 0.24909(16) 0.0334(4) Uani 1 1 d . . .
H21 H 0.2190 -0.8733 0.3125 0.040 Uiso 1 1 calc R . .
C22 C 0.1397(3) -0.92059(19) 0.16641(17) 0.0377(5) Uani 1 1 d . . .
H22 H 0.0314 -0.9078 0.1636 0.045 Uiso 1 1 calc R . .
C23 C 0.2217(3) -0.96309(19) 0.08946(17) 0.0415(5) Uani 1 1 d . . .
H23 H 0.1787 -0.9860 0.0256 0.050 Uiso 1 1 calc R . .
C24 C 0.3778(3) -0.96626(19) 0.12204(18) 0.0412(5) Uani 1 1 d . . .
H24 H 0.4598 -0.9914 0.0845 0.049 Uiso 1 1 calc R . .
C25 C 0.0817(3) -0.5892(3) 0.07447(18) 0.0585(8) Uani 1 1 d . . .
H25 H 0.0372 -0.5477 0.1268 0.070 Uiso 1 1 calc R . .
C26 C 0.0355(3) -0.7027(2) 0.03404(19) 0.0505(7) Uani 1 1 d . . .
H26 H -0.0463 -0.7524 0.0540 0.061 Uiso 1 1 calc R . .
C27 C 0.1289(3) -0.7297(3) -0.03952(15) 0.0554(7) Uani 1 1 d . . .
H27 H 0.1232 -0.8017 -0.0795 0.066 Uiso 1 1 calc R . .
C28 C 0.2315(3) -0.6352(4) -0.0454(2) 0.0682(9) Uani 1 1 d . . .
H28 H 0.3091 -0.6307 -0.0907 0.082 Uiso 1 1 calc R . .
C29 C 0.2051(4) -0.5478(3) 0.0241(3) 0.0675(10) Uani 1 1 d . . .
H29 H 0.2605 -0.4730 0.0357 0.081 Uiso 1 1 calc R . .

loop_
_atom_site_aniso_label
_atom_site_aniso_U_11
_atom_site_aniso_U_22
_atom_site_aniso_U_33
_atom_site_aniso_U_23
_atom_site_aniso_U_13
_atom_site_aniso_U_12
Zr1 0.02232(8) 0.02254(7) 0.02341(7) -0.00111(7) -0.00262(5) -0.00120(8)
Cl1 0.0365(2) 0.0447(3) 0.0360(2) -0.0087(2) 0.01053(17) -0.0046(3)
N1 0.0182(7) 0.0258(7) 0.0232(7) -0.0010(6) -0.0008(5) -0.0010(6)
P1 0.0210(2) 0.0198(2) 0.0237(2) 0.00053(16) -0.00079(16) -0.00082(16)
C100 0.0247(9) 0.0300(9) 0.0237(8) 0.0013(7) -0.0030(7) -0.0051(7)
C1 0.0256(9) 0.0229(8) 0.0260(8) -0.0015(6) -0.0041(7) -0.0006(7)
C2 0.0266(9) 0.0312(9) 0.0322(9) -0.0003(7) -0.0021(8) 0.0019(7)
C3 0.0320(10) 0.0400(11) 0.0344(10) -0.0087(8) -0.0071(8) 0.0104(8)
C4 0.0495(11) 0.0306(11) 0.0430(10) -0.0063(10) -0.0191(9) 0.0097(11)
C5 0.0458(10) 0.0238(8) 0.0525(10) 0.0051(13) -0.0148(8) -0.0042(12)
C6 0.0301(9) 0.0276(9) 0.0384(10) 0.0040(8) -0.0049(8) -0.0035(8)
C7 0.0214(8) 0.0257(8) 0.0258(8) 0.0025(6) -0.0006(6) -0.0056(7)
C8 0.0336(10) 0.0341(10) 0.0302(9) -0.0019(7) -0.0023(8) 0.0014(8)
C9 0.0475(12) 0.0502(13) 0.0264(9) -0.0056(9) -0.0001(8) 0.0036(10)
C10 0.0455(12) 0.0489(12) 0.0255(9) 0.0074(8) -0.0028(8) -0.0021(10)
C11 0.0369(10) 0.0376(14) 0.0355(10) 0.0100(8) -0.0024(8) 0.0038(8)
C12 0.0334(8) 0.0290(8) 0.0292(7) 0.0045(10) 0.0026(6) 0.0019(11)
C13 0.0189(8) 0.0381(10) 0.0285(9) 0.0089(8) 0.0000(6) -0.0054(8)
C14 0.0326(10) 0.0576(14) 0.0300(10) 0.0079(9) -0.0042(8) -0.0099(10)
C15 0.0416(13) 0.086(2) 0.0337(12) 0.0222(12) -0.0111(10) -0.0102(13)
C16 0.0320(10) 0.080(2) 0.0569(13) 0.0399(16) -0.0064(9) 0.0026(13)
C17 0.0292(11) 0.0585(14) 0.0661(16) 0.0226(12) 0.0085(10) 0.0085(10)
C18 0.0261(8) 0.0492(13) 0.0392(9) 0.0097(11) 0.0027(7) 0.0012(10)
C19 0.0297(10) 0.0405(11) 0.0313(10) 0.0083(8) -0.0014(8) -0.0098(8)
C20 0.0341(11) 0.0244(9) 0.0450(12) 0.0052(8) -0.0058(9) 0.0010(8)
C21 0.0429(12) 0.0217(9) 0.0360(10) 0.0033(8) 0.0060(9) -0.0020(8)
C22 0.0340(11) 0.0297(10) 0.0485(12) 0.0052(8) -0.0020(9) -0.0077(8)
C23 0.0584(14) 0.0261(10) 0.0388(11) -0.0062(8) -0.0027(10) -0.0118(9)
C24 0.0515(13) 0.0221(10) 0.0514(13) -0.0024(8) 0.0135(11) 0.0028(9)
C25 0.0661(17) 0.0673(17) 0.0371(12) -0.0155(11) -0.0266(12) 0.0423(15)
C26 0.0324(11) 0.0609(17) 0.0550(14) 0.0170(11) -0.0160(10) -0.0011(9)
C27 0.0696(15) 0.0555(14) 0.0360(10) -0.0134(13) -0.0270(10) 0.0232(17)
C28 0.0530(15) 0.111(3) 0.0398(14) 0.0369(16) -0.0046(11) 0.0073(18)
C29 0.0732(19) 0.0403(14) 0.080(2) 0.0253(14) -0.0491(17) -0.0146(13)

loop_
_atom_type_symbol
_atom_type_description
_atom_type_scat_dispersion_real
_atom_type_scat_dispersion_imag
_atom_type_scat_source
C C 0.0033 0.0016 'International Tables Vol C Tables 4.2.6.8 and 6.1.1.4'
H H 0.0000 0.0000 'International Tables Vol C Tables 4.2.6.8 and 6.1.1.4'
N N 0.0061 0.0033 'International Tables Vol C Tables 4.2.6.8 and 6.1.1.4'
P P 0.1023 0.0942 'International Tables Vol C Tables 4.2.6.8 and 6.1.1.4'
Cl Cl 0.1484 0.1585 'International Tables Vol C Tables 4.2.6.8 and 6.1.1.4'
Zr Zr -2.9673 0.5597 'International Tables Vol C Tables 4.2.6.8 and 6.1.1.4'

loop_
_geom_angle_atom_site_label_1
_geom_angle_atom_site_label_2
_geom_angle_atom_site_label_3
_geom_angle
_geom_angle_site_symmetry_1
_geom_angle_site_symmetry_3
_geom_angle_publ_flag
N1 Zr1 C22 126.59(7) . . ?
N1 Zr1 C26 127.94(7) . . ?
C22 Zr1 C26 74.56(8) . . ?
N1 Zr1 C25 96.46(7) . . ?
C22 Zr1 C25 98.21(10) . . ?
C26 Zr1 C25 31.96(9) . . ?
N1 Zr1 C20 91.42(7) . . ?
C22 Zr1 C20 52.93(7) . . ?
C26 Zr1 C20 127.31(8) . . ?
C25 Zr1 C20 147.24(10) . . ?
N1 Zr1 Cl1 85.67(4) . . ?
C22 Zr1 Cl1 125.10(6) . . ?
C26 Zr1 Cl1 123.08(7) . . ?
C25 Zr1 Cl1 123.53(8) . . ?
C20 Zr1 Cl1 88.67(5) . . ?
N1 Zr1 C27 139.88(9) . . ?
C22 Zr1 C27 86.59(10) . . ?
C26 Zr1 C27 31.33(9) . . ?
C25 Zr1 C27 52.27(8) . . ?
C20 Zr1 C27 128.63(10) . . ?
Cl1 Zr1 C27 92.35(7) . . ?
N1 Zr1 C28 111.65(10) . . ?
C22 Zr1 C28 117.75(10) . . ?
C26 Zr1 C28 51.72(9) . . ?
C25 Zr1 C28 51.91(10) . . ?
C20 Zr1 C28 150.01(11) . . ?
Cl1 Zr1 C28 74.85(7) . . ?
C27 Zr1 C28 31.15(11) . . ?
N1 Zr1 C29 87.92(8) . . ?
C22 Zr1 C29 126.76(9) . . ?
C26 Zr1 C29 52.53(9) . . ?
C25 Zr1 C29 31.84(11) . . ?
C20 Zr1 C29 178.69(12) . . ?
Cl1 Zr1 C29 92.40(10) . . ?
C27 Zr1 C29 52.08(10) . . ?
C28 Zr1 C29 31.21(12) . . ?
N1 Zr1 C21 96.15(6) . . ?
C22 Zr1 C21 32.14(7) . . ?
C26 Zr1 C21 101.95(8) . . ?
C25 Zr1 C21 115.39(9) . . ?
C20 Zr1 C21 31.92(7) . . ?
Cl1 Zr1 C21 120.46(5) . . ?
C27 Zr1 C21 118.68(10) . . ?
C28 Zr1 C21 149.81(10) . . ?
C29 Zr1 C21 147.06(11) . . ?
N1 Zr1 C23 143.96(7) . . ?
C22 Zr1 C23 31.70(8) . . ?
C26 Zr1 C23 81.17(8) . . ?
C25 Zr1 C23 112.42(9) . . ?
C20 Zr1 C23 52.65(7) . . ?
Cl1 Zr1 C23 95.13(6) . . ?
C27 Zr1 C23 76.15(10) . . ?
C28 Zr1 C23 103.23(11) . . ?
C29 Zr1 C23 127.93(9) . . ?
C21 Zr1 C23 52.72(7) . . ?
N1 Zr1 C24 117.55(7) . . ?
C22 Zr1 C24 52.59(8) . . ?
C26 Zr1 C24 112.21(8) . . ?
C25 Zr1 C24 143.89(9) . . ?
C20 Zr1 C24 32.02(7) . . ?
Cl1 Zr1 C24 73.83(6) . . ?
C27 Zr1 C24 100.08(9) . . ?
C28 Zr1 C24 118.06(11) . . ?
C29 Zr1 C24 149.15(10) . . ?
C21 Zr1 C24 52.80(7) . . ?
C23 Zr1 C24 31.55(9) . . ?
C100 N1 P1 123.09(12) . . ?
C100 N1 Zr1 150.49(12) . . ?
P1 N1 Zr1 86.38(6) . . ?
N1 P1 C1 112.34(8) . . ?
N1 P1 C7 110.66(8) . . ?
C1 P1 C7 103.70(8) . . ?
N1 P1 Zr1 55.68(5) . . ?
C1 P1 Zr1 122.42(6) . . ?
C7 P1 Zr1 133.84(6) . . ?
N1 C100 C13 112.17(15) . . ?
N1 C100 C19 111.43(14) . . ?
C13 C100 C19 111.75(16) . . ?
C6 C1 C2 118.78(18) . . ?
C6 C1 P1 122.62(15) . . ?
C2 C1 P1 118.34(14) . . ?
C1 C2 C3 120.47(19) . . ?
C4 C3 C2 119.7(2) . . ?
C3 C4 C5 120.9(2) . . ?
C4 C5 C6 119.3(2) . . ?
C1 C6 C5 120.8(2) . . ?
C12 C7 C8 118.19(16) . . ?
C12 C7 P1 118.62(14) . . ?
C8 C7 P1 123.14(14) . . ?
C7 C8 C9 120.26(19) . . ?
C10 C9 C8 120.8(2) . . ?
C9 C10 C11 119.56(19) . . ?
C10 C11 C12 120.25(19) . . ?
C7 C12 C11 120.92(19) . . ?
C18 C13 C14 118.95(19) . . ?
C18 C13 C100 121.35(17) . . ?
C14 C13 C100 119.7(2) . . ?
C15 C14 C13 120.3(3) . . ?
C16 C15 C14 120.4(2) . . ?
C15 C16 C17 119.9(2) . . ?
C16 C17 C18 120.4(3) . . ?
C13 C18 C17 120.0(2) . . ?
C21 C20 C24 108.24(19) . . ?
C21 C20 Zr1 74.43(12) . . ?
C24 C20 Zr1 75.10(12) . . ?
C20 C21 C22 107.3(2) . . ?
C20 C21 Zr1 73.65(12) . . ?
C22 C21 Zr1 73.14(12) . . ?
C23 C22 C21 108.5(2) . . ?
C23 C22 Zr1 75.49(12) . . ?
C21 C22 Zr1 74.73(12) . . ?
C22 C23 C24 108.3(2) . . ?
C22 C23 Zr1 72.81(12) . . ?
C24 C23 Zr1 74.42(12) . . ?
C23 C24 C20 107.7(2) . . ?
C23 C24 Zr1 74.03(12) . . ?
C20 C24 Zr1 72.89(12) . . ?
C29 C25 C26 107.4(2) . . ?
C29 C25 Zr1 74.67(14) . . ?
C26 C25 Zr1 73.90(13) . . ?
C27 C26 C25 108.0(3) . . ?
C27 C26 Zr1 74.81(12) . . ?
C25 C26 Zr1 74.14(12) . . ?
C28 C27 C26 108.1(3) . . ?
C28 C27 Zr1 74.67(13) . . ?
C26 C27 Zr1 73.86(11) . . ?
C27 C28 C29 109.4(3) . . ?
C27 C28 Zr1 74.18(14) . . ?
C29 C28 Zr1 74.40(14) . . ?
C28 C29 C25 107.1(3) . . ?
C28 C29 Zr1 74.39(16) . . ?
C25 C29 Zr1 73.49(14) . . ?

loop_
_geom_bond_atom_site_label_1
_geom_bond_atom_site_label_2
_geom_bond_distance
_geom_bond_site_symmetry_2
_geom_bond_publ_flag
Zr1 N1 2.1927(14) . ?
Zr1 C22 2.528(2) . ?
Zr1 C26 2.529(2) . ?
Zr1 C25 2.532(2) . ?
Zr1 C20 2.539(2) . ?
Zr1 Cl1 2.5386(5) . ?
Zr1 C27 2.5406(18) . ?
Zr1 C28 2.547(2) . ?
Zr1 C29 2.547(2) . ?
Zr1 C21 2.548(2) . ?
Zr1 C23 2.562(2) . ?
Zr1 C24 2.567(2) . ?
N1 C100 1.480(2) . ?
N1 P1 1.6323(15) . ?
P1 C1 1.8216(18) . ?
P1 C7 1.8399(17) . ?
C100 C13 1.515(2) . ?
C100 C19 1.525(3) . ?
C1 C6 1.388(3) . ?
C1 C2 1.390(3) . ?
C2 C3 1.394(3) . ?
C3 C4 1.371(4) . ?
C4 C5 1.379(3) . ?
C5 C6 1.392(3) . ?
C7 C12 1.389(3) . ?
C7 C8 1.392(3) . ?
C8 C9 1.394(3) . ?
C9 C10 1.370(3) . ?
C10 C11 1.374(3) . ?
C11 C12 1.392(2) . ?
C13 C18 1.386(3) . ?
C13 C14 1.392(3) . ?
C14 C15 1.388(3) . ?
C15 C16 1.363(5) . ?
C16 C17 1.380(4) . ?
C17 C18 1.390(3) . ?
C20 C21 1.399(3) . ?
C20 C24 1.408(3) . ?
C21 C22 1.405(3) . ?
C22 C23 1.391(3) . ?
C23 C24 1.394(4) . ?
C25 C29 1.393(5) . ?
C25 C26 1.393(4) . ?
C26 C27 1.369(4) . ?
C27 C28 1.366(5) . ?
C28 C29 1.370(5) . ?

loop_
_geom_torsion_atom_site_label_1
_geom_torsion_atom_site_label_2
_geom_torsion_atom_site_label_3
_geom_torsion_atom_site_label_4
_geom_torsion
_geom_torsion_site_symmetry_1
_geom_torsion_site_symmetry_2
_geom_torsion_site_symmetry_3
_geom_torsion_site_symmetry_4
_geom_torsion_publ_flag
C22 Zr1 N1 C100 135.5(2) . . . . ?
C26 Zr1 N1 C100 -125.4(2) . . . . ?
C25 Zr1 N1 C100 -119.2(2) . . . . ?
C20 Zr1 N1 C100 92.6(2) . . . . ?
Cl1 Zr1 N1 C100 4.0(2) . . . . ?
C27 Zr1 N1 C100 -84.5(3) . . . . ?
C28 Zr1 N1 C100 -67.8(3) . . . . ?
C29 Zr1 N1 C100 -88.5(3) . . . . ?
C21 Zr1 N1 C100 124.3(2) . . . . ?
C23 Zr1 N1 C100 96.8(3) . . . . ?
C24 Zr1 N1 C100 73.3(2) . . . . ?
C22 Zr1 N1 P1 -47.40(10) . . . . ?
C26 Zr1 N1 P1 51.71(11) . . . . ?
C25 Zr1 N1 P1 57.85(10) . . . . ?
C20 Zr1 N1 P1 -90.30(8) . . . . ?
Cl1 Zr1 N1 P1 -178.86(6) . . . . ?
C27 Zr1 N1 P1 92.62(12) . . . . ?
C28 Zr1 N1 P1 109.31(10) . . . . ?
C29 Zr1 N1 P1 88.57(11) . . . . ?
C21 Zr1 N1 P1 -58.65(7) . . . . ?
C23 Zr1 N1 P1 -86.08(13) . . . . ?
C24 Zr1 N1 P1 -109.62(8) . . . . ?
C100 N1 P1 C1 63.38(15) . . . . ?
Zr1 N1 P1 C1 -114.91(7) . . . . ?
C100 N1 P1 C7 -52.00(16) . . . . ?
Zr1 N1 P1 C7 129.71(7) . . . . ?
C100 N1 P1 Zr1 178.29(16) . . . . ?
C22 Zr1 P1 N1 143.37(8) . . . . ?
C26 Zr1 P1 N1 -140.97(9) . . . . ?
C25 Zr1 P1 N1 -120.03(11) . . . . ?
C20 Zr1 P1 N1 90.64(9) . . . . ?
Cl1 Zr1 P1 N1 1.36(7) . . . . ?
C27 Zr1 P1 N1 -124.77(12) . . . . ?
C28 Zr1 P1 N1 -88.98(11) . . . . ?
C29 Zr1 P1 N1 -89.85(10) . . . . ?
C21 Zr1 P1 N1 119.16(8) . . . . ?
C23 Zr1 P1 N1 132.02(10) . . . . ?
C24 Zr1 P1 N1 93.40(10) . . . . ?
N1 Zr1 P1 C1 96.41(10) . . . . ?
C22 Zr1 P1 C1 -120.22(9) . . . . ?
C26 Zr1 P1 C1 -44.56(9) . . . . ?
C25 Zr1 P1 C1 -23.62(11) . . . . ?
C20 Zr1 P1 C1 -172.96(9) . . . . ?
Cl1 Zr1 P1 C1 97.77(7) . . . . ?
C27 Zr1 P1 C1 -28.37(13) . . . . ?
C28 Zr1 P1 C1 7.43(11) . . . . ?
C29 Zr1 P1 C1 6.56(10) . . . . ?
C21 Zr1 P1 C1 -144.44(9) . . . . ?
C23 Zr1 P1 C1 -131.57(10) . . . . ?
C24 Zr1 P1 C1 -170.19(10) . . . . ?
N1 Zr1 P1 C7 -86.37(10) . . . . ?
C22 Zr1 P1 C7 57.00(9) . . . . ?
C26 Zr1 P1 C7 132.66(10) . . . . ?
C25 Zr1 P1 C7 153.60(11) . . . . ?
C20 Zr1 P1 C7 4.26(9) . . . . ?
Cl1 Zr1 P1 C7 -85.01(8) . . . . ?
C27 Zr1 P1 C7 148.85(13) . . . . ?
C28 Zr1 P1 C7 -175.35(11) . . . . ?
C29 Zr1 P1 C7 -176.23(11) . . . . ?
C21 Zr1 P1 C7 32.78(9) . . . . ?
C23 Zr1 P1 C7 45.65(11) . . . . ?
C24 Zr1 P1 C7 7.02(10) . . . . ?
P1 N1 C100 C13 95.29(18) . . . . ?
Zr1 N1 C100 C13 -88.2(3) . . . . ?
P1 N1 C100 C19 -138.57(15) . . . . ?
Zr1 N1 C100 C19 38.0(3) . . . . ?
N1 P1 C1 C6 -3.91(18) . . . . ?
C7 P1 C1 C6 115.61(16) . . . . ?
Zr1 P1 C1 C6 -66.45(17) . . . . ?
N1 P1 C1 C2 170.08(13) . . . . ?
C7 P1 C1 C2 -70.40(15) . . . . ?
Zr1 P1 C1 C2 107.54(14) . . . . ?
C6 C1 C2 C3 -2.1(3) . . . . ?
P1 C1 C2 C3 -176.37(15) . . . . ?
C1 C2 C3 C4 1.2(3) . . . . ?
C2 C3 C4 C5 0.0(3) . . . . ?
C3 C4 C5 C6 -0.3(3) . . . . ?
C2 C1 C6 C5 1.9(3) . . . . ?
P1 C1 C6 C5 175.87(15) . . . . ?
C4 C5 C6 C1 -0.7(3) . . . . ?
N1 P1 C7 C12 -46.63(17) . . . . ?
C1 P1 C7 C12 -167.29(15) . . . . ?
Zr1 P1 C7 C12 15.13(19) . . . . ?
N1 P1 C7 C8 130.68(16) . . . . ?
C1 P1 C7 C8 10.02(17) . . . . ?
Zr1 P1 C7 C8 -167.57(12) . . . . ?
C12 C7 C8 C9 -0.5(3) . . . . ?
P1 C7 C8 C9 -177.81(16) . . . . ?
C7 C8 C9 C10 1.1(3) . . . . ?
C8 C9 C10 C11 -0.8(4) . . . . ?
C9 C10 C11 C12 -0.1(3) . . . . ?
C8 C7 C12 C11 -0.4(3) . . . . ?
P1 C7 C12 C11 177.00(15) . . . . ?
C10 C11 C12 C7 0.8(3) . . . . ?
N1 C100 C13 C18 64.0(2) . . . . ?
C19 C100 C13 C18 -62.0(2) . . . . ?
N1 C100 C13 C14 -116.4(2) . . . . ?
C19 C100 C13 C14 117.7(2) . . . . ?
C18 C13 C14 C15 0.9(3) . . . . ?
C100 C13 C14 C15 -178.77(19) . . . . ?
C13 C14 C15 C16 -0.6(4) . . . . ?
C14 C15 C16 C17 0.3(4) . . . . ?
C15 C16 C17 C18 -0.4(4) . . . . ?
C14 C13 C18 C17 -1.0(3) . . . . ?
C100 C13 C18 C17 178.7(2) . . . . ?
C16 C17 C18 C13 0.7(3) . . . . ?
N1 Zr1 C20 C21 99.36(13) . . . . ?
C22 Zr1 C20 C21 -37.40(13) . . . . ?
C26 Zr1 C20 C21 -43.02(17) . . . . ?
C25 Zr1 C20 C21 -4.9(2) . . . . ?
Cl1 Zr1 C20 C21 -175.00(12) . . . . ?
C27 Zr1 C20 C21 -83.05(16) . . . . ?
C28 Zr1 C20 C21 -119.3(2) . . . . ?
C29 Zr1 C20 C21 39(4) . . . . ?
C23 Zr1 C20 C21 -77.51(14) . . . . ?
C24 Zr1 C20 C21 -114.23(19) . . . . ?
N1 Zr1 C20 C24 -146.41(14) . . . . ?
C22 Zr1 C20 C24 76.82(15) . . . . ?
C26 Zr1 C20 C24 71.21(17) . . . . ?
C25 Zr1 C20 C24 109.31(18) . . . . ?
Cl1 Zr1 C20 C24 -60.77(13) . . . . ?
C27 Zr1 C20 C24 31.18(18) . . . . ?
C28 Zr1 C20 C24 -5.0(2) . . . . ?
C29 Zr1 C20 C24 154(4) . . . . ?
C21 Zr1 C20 C24 114.23(19) . . . . ?
C23 Zr1 C20 C24 36.71(15) . . . . ?
C24 C20 C21 C22 -2.2(2) . . . . ?
Zr1 C20 C21 C22 65.93(14) . . . . ?
C24 C20 C21 Zr1 -68.10(15) . . . . ?
N1 Zr1 C21 C20 -82.78(13) . . . . ?
C22 Zr1 C21 C20 114.34(19) . . . . ?
C26 Zr1 C21 C20 146.31(13) . . . . ?
C25 Zr1 C21 C20 177.06(12) . . . . ?
Cl1 Zr1 C21 C20 5.80(14) . . . . ?
C27 Zr1 C21 C20 117.89(13) . . . . ?
C28 Zr1 C21 C20 119.9(2) . . . . ?
C29 Zr1 C21 C20 -178.47(17) . . . . ?
C23 Zr1 C21 C20 77.31(14) . . . . ?
C24 Zr1 C21 C20 37.37(13) . . . . ?
N1 Zr1 C21 C22 162.88(13) . . . . ?
C26 Zr1 C21 C22 31.97(15) . . . . ?
C25 Zr1 C21 C22 62.71(15) . . . . ?
C20 Zr1 C21 C22 -114.34(19) . . . . ?
Cl1 Zr1 C21 C22 -108.54(13) . . . . ?
C27 Zr1 C21 C22 3.54(16) . . . . ?
C28 Zr1 C21 C22 5.5(3) . . . . ?
C29 Zr1 C21 C22 67.2(2) . . . . ?
C23 Zr1 C21 C22 -37.04(14) . . . . ?
C24 Zr1 C21 C22 -76.97(15) . . . . ?
C20 C21 C22 C23 2.3(2) . . . . ?
Zr1 C21 C22 C23 68.58(15) . . . . ?
C20 C21 C22 Zr1 -66.28(14) . . . . ?
N1 Zr1 C22 C23 -135.60(13) . . . . ?
C26 Zr1 C22 C23 98.29(15) . . . . ?
C25 Zr1 C22 C23 120.00(14) . . . . ?
C20 Zr1 C22 C23 -77.08(15) . . . . ?
Cl1 Zr1 C22 C23 -21.59(16) . . . . ?
C27 Zr1 C22 C23 68.90(15) . . . . ?
C28 Zr1 C22 C23 68.93(17) . . . . ?
C29 Zr1 C22 C23 104.51(18) . . . . ?
C21 Zr1 C22 C23 -114.2(2) . . . . ?
C24 Zr1 C22 C23 -36.54(14) . . . . ?
N1 Zr1 C22 C21 -21.38(16) . . . . ?
C26 Zr1 C22 C21 -147.50(15) . . . . ?
C25 Zr1 C22 C21 -125.79(13) . . . . ?
C20 Zr1 C22 C21 37.14(12) . . . . ?
Cl1 Zr1 C22 C21 92.63(13) . . . . ?
C27 Zr1 C22 C21 -176.89(14) . . . . ?
C28 Zr1 C22 C21 -176.86(15) . . . . ?
C29 Zr1 C22 C21 -141.28(16) . . . . ?
C23 Zr1 C22 C21 114.2(2) . . . . ?
C24 Zr1 C22 C21 77.67(14) . . . . ?
C21 C22 C23 C24 -1.6(2) . . . . ?
Zr1 C22 C23 C24 66.52(15) . . . . ?
C21 C22 C23 Zr1 -68.07(14) . . . . ?
N1 Zr1 C23 C22 72.71(19) . . . . ?
C26 Zr1 C23 C22 -74.86(15) . . . . ?
C25 Zr1 C23 C22 -68.02(15) . . . . ?
C20 Zr1 C23 C22 78.02(14) . . . . ?
Cl1 Zr1 C23 C22 162.41(13) . . . . ?
C27 Zr1 C23 C22 -106.43(15) . . . . ?
C28 Zr1 C23 C22 -121.97(14) . . . . ?
C29 Zr1 C23 C22 -100.50(18) . . . . ?
C21 Zr1 C23 C22 37.57(13) . . . . ?
C24 Zr1 C23 C22 115.3(2) . . . . ?
N1 Zr1 C23 C24 -42.6(2) . . . . ?
C22 Zr1 C23 C24 -115.3(2) . . . . ?
C26 Zr1 C23 C24 169.83(16) . . . . ?
C25 Zr1 C23 C24 176.67(15) . . . . ?
C20 Zr1 C23 C24 -37.29(14) . . . . ?
Cl1 Zr1 C23 C24 47.10(14) . . . . ?
C27 Zr1 C23 C24 138.26(16) . . . . ?
C28 Zr1 C23 C24 122.72(16) . . . . ?
C29 Zr1 C23 C24 144.19(17) . . . . ?
C21 Zr1 C23 C24 -77.74(15) . . . . ?
C22 C23 C24 C20 0.2(2) . . . . ?
Zr1 C23 C24 C20 65.65(15) . . . . ?
C22 C23 C24 Zr1 -65.45(15) . . . . ?
C21 C20 C24 C23 1.2(2) . . . . ?
Zr1 C20 C24 C23 -66.42(15) . . . . ?
C21 C20 C24 Zr1 67.66(14) . . . . ?
N1 Zr1 C24 C23 153.31(13) . . . . ?
C22 Zr1 C24 C23 36.73(14) . . . . ?
C26 Zr1 C24 C23 -10.86(17) . . . . ?
C25 Zr1 C24 C23 -5.2(2) . . . . ?
C20 Zr1 C24 C23 114.7(2) . . . . ?
Cl1 Zr1 C24 C23 -130.57(15) . . . . ?
C27 Zr1 C24 C23 -41.03(16) . . . . ?
C28 Zr1 C24 C23 -68.13(17) . . . . ?
C29 Zr1 C24 C23 -64.2(2) . . . . ?
C21 Zr1 C24 C23 77.46(16) . . . . ?
N1 Zr1 C24 C20 38.60(16) . . . . ?
C22 Zr1 C24 C20 -77.98(15) . . . . ?
C26 Zr1 C24 C20 -125.58(14) . . . . ?
C25 Zr1 C24 C20 -119.94(17) . . . . ?
Cl1 Zr1 C24 C20 114.72(14) . . . . ?
C27 Zr1 C24 C20 -155.75(15) . . . . ?
C28 Zr1 C24 C20 177.15(14) . . . . ?
C29 Zr1 C24 C20 -178.87(19) . . . . ?
C21 Zr1 C24 C20 -37.25(13) . . . . ?
C23 Zr1 C24 C20 -114.7(2) . . . . ?
N1 Zr1 C25 C29 75.43(17) . . . . ?
C22 Zr1 C25 C29 -156.07(17) . . . . ?
C26 Zr1 C25 C29 -113.7(2) . . . . ?
C20 Zr1 C25 C29 178.27(18) . . . . ?
Cl1 Zr1 C25 C29 -13.65(19) . . . . ?
C27 Zr1 C25 C29 -76.88(19) . . . . ?
C28 Zr1 C25 C29 -37.08(18) . . . . ?
C21 Zr1 C25 C29 175.39(17) . . . . ?
C23 Zr1 C25 C29 -126.58(18) . . . . ?
C24 Zr1 C25 C29 -123.6(2) . . . . ?
N1 Zr1 C25 C26 -170.83(17) . . . . ?
C22 Zr1 C25 C26 -42.34(18) . . . . ?
C20 Zr1 C25 C26 -68.0(2) . . . . ?
Cl1 Zr1 C25 C26 100.08(18) . . . . ?
C27 Zr1 C25 C26 36.86(17) . . . . ?
C28 Zr1 C25 C26 76.65(19) . . . . ?
C29 Zr1 C25 C26 113.7(2) . . . . ?
C21 Zr1 C25 C26 -70.87(18) . . . . ?
C23 Zr1 C25 C26 -12.8(2) . . . . ?
C24 Zr1 C25 C26 -9.9(3) . . . . ?
C29 C25 C26 C27 0.0(2) . . . . ?
Zr1 C25 C26 C27 -67.76(16) . . . . ?
C29 C25 C26 Zr1 67.72(16) . . . . ?
N1 Zr1 C26 C27 125.75(19) . . . . ?
C22 Zr1 C26 C27 -109.59(19) . . . . ?
C25 Zr1 C26 C27 114.2(3) . . . . ?
C20 Zr1 C26 C27 -104.94(19) . . . . ?
Cl1 Zr1 C26 C27 12.6(2) . . . . ?
C28 Zr1 C26 C27 36.9(2) . . . . ?
C29 Zr1 C26 C27 76.7(2) . . . . ?
C21 Zr1 C26 C27 -126.57(19) . . . . ?
C23 Zr1 C26 C27 -77.83(19) . . . . ?
C24 Zr1 C26 C27 -72.1(2) . . . . ?
N1 Zr1 C26 C25 11.6(2) . . . . ?
C22 Zr1 C26 C25 136.25(19) . . . . ?
C20 Zr1 C26 C25 140.89(17) . . . . ?
Cl1 Zr1 C26 C25 -101.61(18) . . . . ?
C27 Zr1 C26 C25 -114.2(3) . . . . ?
C28 Zr1 C26 C25 -77.3(2) . . . . ?
C29 Zr1 C26 C25 -37.47(18) . . . . ?
C21 Zr1 C26 C25 119.26(17) . . . . ?
C23 Zr1 C26 C25 168.00(19) . . . . ?
C24 Zr1 C26 C25 173.72(17) . . . . ?
C25 C26 C27 C28 -0.1(3) . . . . ?
Zr1 C26 C27 C28 -67.42(16) . . . . ?
C25 C26 C27 Zr1 67.31(15) . . . . ?
N1 Zr1 C27 C28 31.1(2) . . . . ?
C22 Zr1 C27 C28 180.0(2) . . . . ?
C26 Zr1 C27 C28 114.5(3) . . . . ?
C25 Zr1 C27 C28 76.8(2) . . . . ?
C20 Zr1 C27 C28 -145.2(2) . . . . ?
Cl1 Zr1 C27 C28 -55.0(2) . . . . ?
C29 Zr1 C27 C28 36.2(2) . . . . ?
C21 Zr1 C27 C28 178.06(19) . . . . ?
C23 Zr1 C27 C28 -149.7(2) . . . . ?
C24 Zr1 C27 C28 -129.0(2) . . . . ?
N1 Zr1 C27 C26 -83.4(2) . . . . ?
C22 Zr1 C27 C26 65.47(18) . . . . ?
C25 Zr1 C27 C26 -37.64(17) . . . . ?
C20 Zr1 C27 C26 100.33(18) . . . . ?
Cl1 Zr1 C27 C26 -169.49(17) . . . . ?
C28 Zr1 C27 C26 -114.5(3) . . . . ?
C29 Zr1 C27 C26 -78.3(2) . . . . ?
C21 Zr1 C27 C26 63.6(2) . . . . ?
C23 Zr1 C27 C26 95.80(19) . . . . ?
C24 Zr1 C27 C26 116.51(18) . . . . ?
C26 C27 C28 C29 0.2(3) . . . . ?
Zr1 C27 C28 C29 -66.66(18) . . . . ?
C26 C27 C28 Zr1 66.88(16) . . . . ?
N1 Zr1 C28 C27 -159.04(18) . . . . ?
C22 Zr1 C28 C27 -0.1(2) . . . . ?
C26 Zr1 C28 C27 -37.08(16) . . . . ?
C25 Zr1 C28 C27 -78.1(2) . . . . ?
C20 Zr1 C28 C27 63.1(3) . . . . ?
Cl1 Zr1 C28 C27 122.0(2) . . . . ?
C29 Zr1 C28 C27 -116.0(3) . . . . ?
C21 Zr1 C28 C27 -3.4(3) . . . . ?
C23 Zr1 C28 C27 30.2(2) . . . . ?
C24 Zr1 C28 C27 60.1(2) . . . . ?
N1 Zr1 C28 C29 -43.1(2) . . . . ?
C22 Zr1 C28 C29 115.9(2) . . . . ?
C26 Zr1 C28 C29 78.9(2) . . . . ?
C25 Zr1 C28 C29 37.87(18) . . . . ?
C20 Zr1 C28 C29 179.08(18) . . . . ?
Cl1 Zr1 C28 C29 -122.0(2) . . . . ?
C27 Zr1 C28 C29 116.0(3) . . . . ?
C21 Zr1 C28 C29 112.6(3) . . . . ?
C23 Zr1 C28 C29 146.14(19) . . . . ?
C24 Zr1 C28 C29 176.06(18) . . . . ?
C27 C28 C29 C25 -0.2(3) . . . . ?
Zr1 C28 C29 C25 -66.75(16) . . . . ?
C27 C28 C29 Zr1 66.52(19) . . . . ?
C26 C25 C29 C28 0.2(3) . . . . ?
Zr1 C25 C29 C28 67.36(18) . . . . ?
C26 C25 C29 Zr1 -67.20(15) . . . . ?
N1 Zr1 C29 C28 140.6(2) . . . . ?
C22 Zr1 C29 C28 -83.6(2) . . . . ?
C26 Zr1 C29 C28 -76.04(19) . . . . ?
C25 Zr1 C29 C28 -113.7(2) . . . . ?
C20 Zr1 C29 C28 -159(4) . . . . ?
Cl1 Zr1 C29 C28 54.97(19) . . . . ?
C27 Zr1 C29 C28 -36.13(17) . . . . ?
C21 Zr1 C29 C28 -121.3(2) . . . . ?
C23 Zr1 C29 C28 -43.4(3) . . . . ?
C24 Zr1 C29 C28 -6.8(3) . . . . ?
N1 Zr1 C29 C25 -105.78(17) . . . . ?
C22 Zr1 C29 C25 30.1(2) . . . . ?
C26 Zr1 C29 C25 37.63(15) . . . . ?
C20 Zr1 C29 C25 -46(4) . . . . ?
Cl1 Zr1 C29 C25 168.64(16) . . . . ?
C27 Zr1 C29 C25 77.53(16) . . . . ?
C28 Zr1 C29 C25 113.7(2) . . . . ?
C21 Zr1 C29 C25 -7.7(3) . . . . ?
C23 Zr1 C29 C25 70.2(2) . . . . ?
C24 Zr1 C29 C25 106.9(3) . . . . ?
